data_4074355
loop_
_publ_author_name
'Shaw-Taberlet, Jennifer A.'
'Sinbandhit, Sourisak'
'Roisnel, Thierry'
'Hamon, Jean-Ren\'e'
'Lapinte, Claude'

_publ_section_title
;
 Stereoelectronic Effects of the Arenophile (\h5-Cp*)Ru+in Electron-Rich
 \s-Arylacetylide Iron Complexes Including Redox-Driven Haptotropic
 Rearrangement:&#x00A0; An Approach toward Readable Binary Molecular
 Memory Components
;
_journal_issue 22
_journal_name_full Organometallics
_journal_page_first 5311
_journal_paper_doi 10.1021/om060575q
_journal_volume 25
_journal_year 2006
_chemical_compound_source 'synthesis as described'
_chemical_formula_moiety 'C54 H59 F6 Fe1 P3 Ru1'
_chemical_formula_sum 'C54 H59 Cl2 F6 Fe P3 Ru'
_chemical_formula_weight 1142.74
_chemical_name_systematic
;
 ?
;
_space_group_IT_number 15
_symmetry_cell_setting monoclinic
_symmetry_Int_Tables_number 15
_symmetry_space_group_name_Hall '-C 2yc'
_symmetry_space_group_name_H-M 'C 1 2/c 1'
_atom_sites_solution_hydrogens geom
_atom_sites_solution_primary direct
_atom_sites_solution_secondary difmap
_audit_conform_dict_location ftp://ftp.iucr.org/pub/cif_core.dic
_audit_conform_dict_name cif_core.dic
_audit_conform_dict_version 2.2
_audit_creation_date 2004-07-21T17:50:16-00:00
_audit_creation_method 'WinGX routine CIF_UPDATE'
_cell_angle_alpha 90
_cell_angle_beta 125.645(5)
_cell_angle_gamma 90
_cell_formula_units_Z 8
_cell_length_a 31.623(5)
_cell_length_b 19.517(5)
_cell_length_c 20.576(5)
_cell_measurement_reflns_used 65548
_cell_measurement_temperature 293(2)
_cell_measurement_theta_max 27.485
_cell_measurement_theta_min 0.998
_cell_measurement_wavelength 0.71073
_cell_volume 10320(4)
_computing_cell_refinement 'Dirax/lsq (Duisenberg & Schreurs, 1989-2000)'
_computing_data_collection 'Collect (Nonius BV, 1997-2000)'
_computing_data_reduction 'EvalCCD (Duisenberg & Schreurs 1990-2000)'
_computing_molecular_graphics 'Ortep-3 for Windows (Farrugia, 1997)'
_computing_publication_material 'WinGX publication routines (Farrugia, 1999)'
_computing_structure_refinement 'SHELXL-97 (Sheldrick, 1997)'
_computing_structure_solution 'SHELXS-97 (Sheldrick, 1997)'
_diffrn_ambient_temperature 293(2)
_diffrn_detector 'CCD plate'
_diffrn_measured_fraction_theta_full 0.916
_diffrn_measured_fraction_theta_max 0.916
_diffrn_measurement_device '95mm CCD camera on \k-goniostat'
_diffrn_measurement_device_type KappaCCD
_diffrn_measurement_method 'CCD rotation images, thick slices'
_diffrn_orient_matrix_type 'by Nonius Collect from scalepack cell'
_diffrn_orient_matrix_UB_11 -0.364927E-1
_diffrn_orient_matrix_UB_12 0.14388E-2
_diffrn_orient_matrix_UB_13 -0.158792E-1
_diffrn_orient_matrix_UB_21 0.120756E-1
_diffrn_orient_matrix_UB_22 0.02625
_diffrn_orient_matrix_UB_23 0.497517E-1
_diffrn_orient_matrix_UB_31 -0.60145E-2
_diffrn_orient_matrix_UB_32 0.439736E-1
_diffrn_orient_matrix_UB_33 -0.291796E-1
_diffrn_radiation_monochromator graphite
_diffrn_radiation_probe x-ray
_diffrn_radiation_type MoK\a
_diffrn_radiation_wavelength 0.71069
_diffrn_reflns_av_R_equivalents 0.0563
_diffrn_reflns_av_unetI/netI 0.0577
_diffrn_reflns_limit_h_max 40
_diffrn_reflns_limit_h_min -41
_diffrn_reflns_limit_k_max 25
_diffrn_reflns_limit_k_min -25
_diffrn_reflns_limit_l_max 26
_diffrn_reflns_limit_l_min -25
_diffrn_reflns_number 38601
_diffrn_reflns_theta_full 27.47
_diffrn_reflns_theta_max 27.47
_diffrn_reflns_theta_min 3.15
_diffrn_source 'Enraf Nonius FR590'
_exptl_absorpt_coefficient_mu 0.828
_exptl_absorpt_correction_type none
_exptl_crystal_colour red
_exptl_crystal_density_diffrn 1.471
_exptl_crystal_density_method 'not measured'
_exptl_crystal_description prism
_exptl_crystal_F_000 4688
_exptl_crystal_size_max 0.7
_exptl_crystal_size_mid 0.5
_exptl_crystal_size_min 0.4
_refine_diff_density_max 1.182
_refine_diff_density_min -0.746
_refine_diff_density_rms 0.121
_refine_ls_extinction_method none
_refine_ls_goodness_of_fit_ref 1.145
_refine_ls_hydrogen_treatment mixed
_refine_ls_matrix_type full
_refine_ls_number_parameters 614
_refine_ls_number_reflns 10840
_refine_ls_number_restraints 0
_refine_ls_restrained_S_all 1.145
_refine_ls_R_factor_all 0.1082
_refine_ls_R_factor_gt 0.048
_refine_ls_shift/su_max 0.001
_refine_ls_shift/su_mean 0
_refine_ls_structure_factor_coef Fsqd
_refine_ls_weighting_details 'calc w=1/[\s^2^(Fo^2^)+(0.0305P)^2^+85.5961P] where P=(Fo^2^+2Fc^2^)/3'
_refine_ls_weighting_scheme calc
_refine_ls_wR_factor_gt 0.1034
_refine_ls_wR_factor_ref 0.1454
_reflns_number_gt 6775
_reflns_number_total 10840
_reflns_threshold_expression >2sigma(I)
_cod_data_source_file om060575qsi20060629_105546.cif
_cod_data_source_block js2-26
_cod_original_sg_symbol_H-M 'C 2/c'
_cod_database_code 4074355

loop_
_symmetry_equiv_pos_as_xyz
'x, y, z'
'-x, y, -z+1/2'
'x+1/2, y+1/2, z'
'-x+1/2, y+1/2, -z+1/2'
'-x, -y, -z'
'x, -y, z-1/2'
'-x+1/2, -y+1/2, -z'
'x+1/2, -y+1/2, z-1/2'

loop_
_atom_site_label
_atom_site_type_symbol
_atom_site_fract_x
_atom_site_fract_y
_atom_site_fract_z
_atom_site_U_iso_or_equiv
_atom_site_adp_type
_atom_site_occupancy
_atom_site_symmetry_multiplicity
_atom_site_calc_flag
_atom_site_refinement_flags
Ru1 Ru 0.477440(13) 0.194847(19) 0.48872(2) 0.02472(11) Uani 1 1 d .
Fe2 Fe 0.23460(2) 0.12899(3) 0.24742(4) 0.01945(15) Uani 1 1 d .
P1 P 0.25752(4) 0.06542(6) 0.18580(7) 0.0209(2) Uani 1 1 d .
P2 P 0.25756(4) 0.04190(6) 0.32840(7) 0.0215(2) Uani 1 1 d .
C1 C 0.29735(18) -0.0189(2) 0.3145(3) 0.0279(10) Uani 1 1 d .
H1A H 0.3284 -0.0315 0.3664 0.034 Uiso 1 1 calc R
H1B H 0.2774 -0.0603 0.2888 0.034 Uiso 1 1 calc R
C2 C 0.31305(17) 0.0130(2) 0.2638(3) 0.0259(10) Uani 1 1 d .
H2A H 0.3209 -0.0225 0.2394 0.031 Uiso 1 1 calc R
H2B H 0.3437 0.0415 0.2967 0.031 Uiso 1 1 calc R
C3 C 0.29908(17) 0.0566(2) 0.4375(3) 0.0262(10) Uani 1 1 d .
C4 C 0.31008(19) 0.1218(3) 0.4691(3) 0.0323(11) Uani 1 1 d .
H4 H 0.2962 0.1593 0.4348 0.039 Uiso 1 1 calc R
C5 C 0.3417(2) 0.1326(3) 0.5517(3) 0.0477(15) Uani 1 1 d .
H5 H 0.3488 0.1768 0.5723 0.057 Uiso 1 1 calc R
C6 C 0.3623(2) 0.0768(4) 0.6026(3) 0.0520(17) Uani 1 1 d .
H6 H 0.3838 0.0836 0.6576 0.062 Uiso 1 1 calc R
C7 C 0.3511(2) 0.0115(3) 0.5723(3) 0.0427(14) Uani 1 1 d .
H7 H 0.3647 -0.0259 0.6068 0.051 Uiso 1 1 calc R
C8 C 0.31973(18) 0.0012(3) 0.4904(3) 0.0339(12) Uani 1 1 d .
H8 H 0.3123 -0.0432 0.4703 0.041 Uiso 1 1 calc R
C9 C 0.20854(18) -0.0150(2) 0.3218(3) 0.0294(11) Uani 1 1 d .
C10 C 0.19055(19) 0.0001(3) 0.3682(3) 0.0364(12) Uani 1 1 d .
H10 H 0.2059 0.0352 0.4057 0.044 Uiso 1 1 calc R
C11 C 0.1499(2) -0.0371(3) 0.3587(4) 0.0521(16) Uani 1 1 d .
H11 H 0.1375 -0.0257 0.3887 0.062 Uiso 1 1 calc R
C12 C 0.1279(3) -0.0903(4) 0.3059(5) 0.068(2) Uani 1 1 d .
H12 H 0.1012 -0.1156 0.3006 0.081 Uiso 1 1 calc R
C13 C 0.1455(3) -0.1063(3) 0.2608(4) 0.064(2) Uani 1 1 d .
H13 H 0.1306 -0.1427 0.225 0.077 Uiso 1 1 calc R
C14 C 0.1856(2) -0.0684(3) 0.2675(3) 0.0415(13) Uani 1 1 d .
H14 H 0.1967 -0.0792 0.2357 0.05 Uiso 1 1 calc R
C15 C 0.28052(17) 0.1081(2) 0.1325(3) 0.0248(10) Uani 1 1 d .
C16 C 0.24875(19) 0.1156(2) 0.0496(3) 0.0307(11) Uani 1 1 d .
H16 H 0.2162 0.0947 0.02 0.037 Uiso 1 1 calc R
C17 C 0.2646(2) 0.1534(3) 0.0104(3) 0.0363(12) Uani 1 1 d .
H17 H 0.2425 0.1584 -0.0448 0.044 Uiso 1 1 calc R
C18 C 0.3132(2) 0.1835(3) 0.0537(4) 0.0431(14) Uani 1 1 d .
H18 H 0.324 0.2091 0.0277 0.052 Uiso 1 1 calc R
C19 C 0.3458(2) 0.1755(3) 0.1359(4) 0.0466(15) Uani 1 1 d .
H19 H 0.3788 0.195 0.1648 0.056 Uiso 1 1 calc R
C20 C 0.3297(2) 0.1388(3) 0.1751(3) 0.0357(12) Uani 1 1 d .
H20 H 0.3517 0.1345 0.2305 0.043 Uiso 1 1 calc R
C21 C 0.21566(17) -0.0021(2) 0.1145(3) 0.0250(10) Uani 1 1 d .
C22 C 0.1674(2) -0.0156(3) 0.0965(3) 0.0368(12) Uani 1 1 d .
H22 H 0.1554 0.0102 0.1207 0.044 Uiso 1 1 calc R
C23 C 0.1360(2) -0.0672(3) 0.0428(4) 0.0516(16) Uani 1 1 d .
H23 H 0.1031 -0.0752 0.0308 0.062 Uiso 1 1 calc R
C24 C 0.1538(3) -0.1064(3) 0.0077(4) 0.0510(16) Uani 1 1 d .
H24 H 0.1328 -0.1403 -0.029 0.061 Uiso 1 1 calc R
C25 C 0.2027(2) -0.0951(3) 0.0269(3) 0.0418(14) Uani 1 1 d .
H25 H 0.2151 -0.1227 0.0047 0.05 Uiso 1 1 calc R
C26 C 0.2336(2) -0.0432(2) 0.0788(3) 0.0324(11) Uani 1 1 d .
H26 H 0.2663 -0.0354 0.0902 0.039 Uiso 1 1 calc R
C27 C 0.18370(18) 0.1822(2) 0.2673(3) 0.0267(10) Uani 1 1 d .
C28 C 0.15362(17) 0.1445(2) 0.1926(3) 0.0281(10) Uani 1 1 d .
C29 C 0.16652(17) 0.1707(2) 0.1421(3) 0.0253(10) Uani 1 1 d .
C30 C 0.20627(16) 0.2221(2) 0.1855(3) 0.0252(10) Uani 1 1 d .
C31 C 0.21482(18) 0.2295(2) 0.2615(3) 0.0295(11) Uani 1 1 d .
C32 C 0.1748(2) 0.1800(3) 0.3312(3) 0.0428(14) Uani 1 1 d .
H32A H 0.1518 0.1427 0.3209 0.064 Uiso 1 1 calc R
H32B H 0.1594 0.2223 0.3314 0.064 Uiso 1 1 calc R
H32C H 0.2074 0.1735 0.3823 0.064 Uiso 1 1 calc R
C33 C 0.10940(19) 0.0970(3) 0.1704(3) 0.0391(13) Uani 1 1 d .
H33A H 0.11 0.0881 0.2168 0.059 Uiso 1 1 calc R
H33B H 0.1132 0.0547 0.1505 0.059 Uiso 1 1 calc R
H33C H 0.0769 0.1181 0.1298 0.059 Uiso 1 1 calc R
C34 C 0.13845(19) 0.1549(3) 0.0544(3) 0.0347(12) Uani 1 1 d .
H34A H 0.155 0.1788 0.034 0.052 Uiso 1 1 calc R
H34B H 0.1029 0.1694 0.026 0.052 Uiso 1 1 calc R
H34C H 0.1397 0.1065 0.0474 0.052 Uiso 1 1 calc R
C35 C 0.2300(2) 0.2650(3) 0.1540(3) 0.0375(12) Uani 1 1 d .
H35A H 0.2176 0.2497 0.1014 0.056 Uiso 1 1 calc R
H35B H 0.2672 0.2608 0.1889 0.056 Uiso 1 1 calc R
H35C H 0.2204 0.3121 0.1517 0.056 Uiso 1 1 calc R
C36 C 0.2480(2) 0.2844(3) 0.3214(3) 0.0410(14) Uani 1 1 d .
H36A H 0.2655 0.3095 0.3035 0.061 Uiso 1 1 calc R
H36B H 0.2732 0.2636 0.3722 0.061 Uiso 1 1 calc R
H36C H 0.2263 0.315 0.3266 0.061 Uiso 1 1 calc R
C37 C 0.30429(17) 0.1597(2) 0.3121(3) 0.0229(9) Uani 1 1 d .
C38 C 0.34710(16) 0.1879(2) 0.3516(3) 0.0240(10) Uani 1 1 d .
C39 C 0.39350(17) 0.2274(2) 0.3984(3) 0.0254(10) Uani 1 1 d .
C40 C 0.42451(17) 0.2441(2) 0.3705(3) 0.0275(10) Uani 1 1 d .
H40 H 0.4146 0.228 0.3208 0.033 Uiso 1 1 calc R
C41 C 0.46964(19) 0.2843(2) 0.4166(3) 0.0331(12) Uani 1 1 d .
H41 H 0.4884 0.296 0.3964 0.04 Uiso 1 1 calc R
C42 C 0.48678(17) 0.3070(2) 0.4939(3) 0.0338(12) Uani 1 1 d .
H42 H 0.5172 0.3326 0.525 0.041 Uiso 1 1 calc R
C43 C 0.4575(2) 0.2906(3) 0.5225(3) 0.0372(13) Uani 1 1 d .
H43 H 0.468 0.3068 0.5723 0.045 Uiso 1 1 calc R
C44 C 0.41213(18) 0.2498(2) 0.4772(3) 0.0295(11) Uani 1 1 d .
H44 H 0.3943 0.2374 0.4987 0.035 Uiso 1 1 calc R
C45 C 0.49588(19) 0.0964(2) 0.4626(3) 0.0312(11) Uani 1 1 d .
C46 C 0.47345(17) 0.0857(2) 0.5048(3) 0.0311(11) Uani 1 1 d .
C47 C 0.50621(18) 0.1176(2) 0.5817(3) 0.0304(11) Uani 1 1 d .
C48 C 0.54968(18) 0.1467(3) 0.5872(3) 0.0371(13) Uani 1 1 d .
C49 C 0.54356(18) 0.1337(2) 0.5142(3) 0.0345(12) Uani 1 1 d .
C50 C 0.4747(2) 0.0701(3) 0.3808(3) 0.0441(14) Uani 1 1 d .
H50A H 0.4972 0.0839 0.366 0.066 Uiso 1 1 calc R
H50B H 0.4405 0.0886 0.3433 0.066 Uiso 1 1 calc R
H50C H 0.4728 0.021 0.3806 0.066 Uiso 1 1 calc R
C51 C 0.42397(18) 0.0479(2) 0.4743(3) 0.0369(13) Uani 1 1 d .
H51A H 0.4172 0.0485 0.5141 0.055 Uiso 1 1 calc R
H51B H 0.4273 0.0013 0.4628 0.055 Uiso 1 1 calc R
H51C H 0.3957 0.0695 0.4264 0.055 Uiso 1 1 calc R
C52 C 0.4992(3) 0.1171(3) 0.6480(3) 0.0501(16) Uani 1 1 d .
H52A H 0.527 0.1424 0.6928 0.075 Uiso 1 1 calc R
H52B H 0.4998 0.0707 0.664 0.075 Uiso 1 1 calc R
H52C H 0.4665 0.1378 0.6296 0.075 Uiso 1 1 calc R
C53 C 0.5949(2) 0.1824(3) 0.6591(4) 0.060(2) Uani 1 1 d .
H53A H 0.5893 0.1848 0.7002 0.09 Uiso 1 1 calc R
H53B H 0.598 0.2279 0.6445 0.09 Uiso 1 1 calc R
H53C H 0.6262 0.1573 0.6785 0.09 Uiso 1 1 calc R
C54 C 0.5815(2) 0.1515(3) 0.4950(5) 0.0575(18) Uani 1 1 d .
H54A H 0.5678 0.1368 0.4416 0.086 Uiso 1 1 calc R
H54B H 0.6141 0.1288 0.5321 0.086 Uiso 1 1 calc R
H54C H 0.5869 0.2001 0.499 0.086 Uiso 1 1 calc R
P3 P 0.5 0.25346(18) 0.25 0.0686(8) Uani 1 2 d S
F31 F 0.5262(2) 0.1976(4) 0.2306(4) 0.163(3) Uani 1 1 d .
F32 F 0.4697(4) 0.3034(5) 0.2637(4) 0.199(5) Uani 1 1 d .
F33 F 0.54655(19) 0.2541(3) 0.3416(3) 0.1088(19) Uani 1 1 d .
P4 P 0.5 0.31778(16) 0.75 0.0774(9) Uani 1 2 d S
F41 F 0.5392(3) 0.2637(4) 0.8125(5) 0.169(3) Uani 1 1 d .
F42 F 0.5317(3) 0.3117(5) 0.7134(3) 0.181(4) Uani 1 1 d .
F43 F 0.4637(4) 0.3694(4) 0.6884(4) 0.198(4) Uani 1 1 d .
Cl1 Cl 0.0028(2) 0.0063(3) 0.9586(4) 0.127(2) Uani 0.5 1 d P
Cl2 Cl 0.0318(3) 0.0667(4) 0.8643(5) 0.157(3) Uani 0.5 1 d P
C300 C -0.0001(8) 0.0074(12) 0.8763(13) 0.116(8) Uani 0.5 1 d P
H30A H -0.0365 0.0111 0.8316 0.14 Uiso 0.5 1 calc PR
H30B H 0.012 -0.0368 0.8717 0.14 Uiso 0.5 1 calc PR

loop_
_atom_site_aniso_label
_atom_site_aniso_U_11
_atom_site_aniso_U_22
_atom_site_aniso_U_33
_atom_site_aniso_U_23
_atom_site_aniso_U_13
_atom_site_aniso_U_12
Ru1 0.01695(17) 0.02007(18) 0.0271(2) -0.00011(15) 0.00718(15) -0.00048(14)
Fe2 0.0157(3) 0.0198(3) 0.0182(3) 0.0000(2) 0.0073(2) 0.0007(2)
P1 0.0200(5) 0.0221(6) 0.0193(5) -0.0013(4) 0.0107(5) -0.0009(4)
P2 0.0211(5) 0.0208(6) 0.0200(6) 0.0006(4) 0.0105(5) 0.0005(4)
C1 0.026(2) 0.024(2) 0.026(2) 0.0029(19) 0.011(2) 0.0052(19)
C2 0.020(2) 0.024(2) 0.028(2) 0.0001(19) 0.0100(19) 0.0042(18)
C3 0.020(2) 0.035(3) 0.022(2) 0.004(2) 0.0111(19) -0.0008(19)
C4 0.033(3) 0.038(3) 0.026(2) -0.003(2) 0.017(2) -0.005(2)
C5 0.045(3) 0.062(4) 0.031(3) -0.015(3) 0.019(3) -0.018(3)
C6 0.039(3) 0.087(5) 0.025(3) -0.001(3) 0.016(3) -0.010(3)
C7 0.035(3) 0.060(4) 0.031(3) 0.011(3) 0.018(2) -0.002(3)
C8 0.026(2) 0.047(3) 0.030(3) 0.008(2) 0.017(2) -0.002(2)
C9 0.023(2) 0.032(3) 0.024(2) 0.006(2) 0.008(2) -0.003(2)
C10 0.028(3) 0.047(3) 0.033(3) 0.007(2) 0.017(2) 0.001(2)
C11 0.040(3) 0.068(4) 0.050(4) 0.006(3) 0.027(3) -0.008(3)
C12 0.045(4) 0.070(5) 0.075(5) 0.011(4) 0.028(4) -0.024(3)
C13 0.059(4) 0.046(4) 0.067(4) -0.012(3) 0.026(4) -0.030(3)
C14 0.040(3) 0.037(3) 0.045(3) -0.005(3) 0.023(3) -0.008(2)
C15 0.026(2) 0.022(2) 0.029(2) 0.0010(19) 0.017(2) 0.0010(18)
C16 0.031(3) 0.030(3) 0.030(3) 0.003(2) 0.017(2) 0.000(2)
C17 0.046(3) 0.035(3) 0.034(3) 0.007(2) 0.027(3) 0.002(2)
C18 0.056(4) 0.040(3) 0.049(3) 0.002(3) 0.039(3) -0.006(3)
C19 0.040(3) 0.057(4) 0.049(3) -0.011(3) 0.030(3) -0.023(3)
C20 0.034(3) 0.043(3) 0.031(3) -0.007(2) 0.019(2) -0.008(2)
C21 0.025(2) 0.025(2) 0.019(2) -0.0014(18) 0.0089(18) -0.0013(18)
C22 0.034(3) 0.034(3) 0.039(3) -0.009(2) 0.019(2) -0.006(2)
C23 0.045(3) 0.044(3) 0.053(4) -0.006(3) 0.021(3) -0.017(3)
C24 0.067(4) 0.035(3) 0.040(3) -0.015(3) 0.026(3) -0.021(3)
C25 0.067(4) 0.030(3) 0.030(3) -0.005(2) 0.029(3) -0.009(3)
C26 0.042(3) 0.028(3) 0.032(3) 0.000(2) 0.024(2) -0.004(2)
C27 0.025(2) 0.026(2) 0.028(2) 0.0051(19) 0.015(2) 0.0115(19)
C28 0.022(2) 0.028(2) 0.030(2) 0.004(2) 0.013(2) 0.0064(19)
C29 0.017(2) 0.026(2) 0.024(2) -0.0003(19) 0.0074(18) 0.0081(18)
C30 0.017(2) 0.023(2) 0.028(2) 0.0084(19) 0.0094(19) 0.0062(17)
C31 0.027(2) 0.023(2) 0.028(2) -0.0027(19) 0.011(2) 0.0061(19)
C32 0.044(3) 0.052(3) 0.042(3) 0.011(3) 0.030(3) 0.020(3)
C33 0.021(2) 0.043(3) 0.048(3) 0.004(3) 0.017(2) 0.002(2)
C34 0.030(3) 0.035(3) 0.025(2) 0.004(2) 0.008(2) 0.008(2)
C35 0.037(3) 0.026(3) 0.044(3) 0.010(2) 0.021(3) 0.003(2)
C36 0.036(3) 0.029(3) 0.040(3) -0.008(2) 0.012(2) 0.005(2)
C37 0.026(2) 0.022(2) 0.019(2) 0.0028(18) 0.0121(19) 0.0040(18)
C38 0.020(2) 0.022(2) 0.025(2) 0.0006(18) 0.0099(19) 0.0020(18)
C39 0.021(2) 0.018(2) 0.027(2) 0.0033(18) 0.0080(19) 0.0035(17)
C40 0.024(2) 0.024(2) 0.029(2) 0.0035(19) 0.012(2) 0.0032(19)
C41 0.029(3) 0.023(2) 0.040(3) 0.007(2) 0.016(2) -0.001(2)
C42 0.019(2) 0.020(2) 0.044(3) -0.002(2) 0.007(2) -0.0008(19)
C43 0.033(3) 0.029(3) 0.030(3) -0.009(2) 0.008(2) 0.007(2)
C44 0.025(2) 0.027(2) 0.031(3) -0.003(2) 0.013(2) 0.0053(19)
C45 0.029(2) 0.019(2) 0.041(3) 0.006(2) 0.017(2) 0.0084(19)
C46 0.015(2) 0.028(2) 0.031(3) 0.007(2) 0.0031(19) -0.0018(19)
C47 0.027(2) 0.025(2) 0.031(3) 0.005(2) 0.013(2) 0.0039(19)
C48 0.017(2) 0.027(2) 0.040(3) 0.007(2) 0.001(2) -0.0011(19)
C49 0.020(2) 0.023(2) 0.052(3) 0.011(2) 0.016(2) 0.0049(19)
C50 0.061(4) 0.029(3) 0.044(3) 0.004(2) 0.032(3) 0.014(3)
C51 0.024(2) 0.026(3) 0.045(3) 0.002(2) 0.012(2) -0.005(2)
C52 0.067(4) 0.039(3) 0.034(3) 0.007(3) 0.024(3) 0.008(3)
C53 0.029(3) 0.046(4) 0.053(4) 0.001(3) -0.006(3) -0.010(3)
C54 0.040(3) 0.043(3) 0.100(5) 0.020(3) 0.047(4) 0.013(3)
P3 0.0477(14) 0.112(2) 0.0631(16) 0 0.0419(14) 0
F31 0.096(4) 0.210(8) 0.146(6) -0.093(6) 0.049(4) 0.015(5)
F32 0.251(9) 0.262(9) 0.119(5) 0.083(6) 0.128(6) 0.195(8)
F33 0.070(3) 0.176(6) 0.070(3) -0.007(3) 0.035(3) 0.014(3)
P4 0.124(3) 0.0717(19) 0.0496(15) 0 0.0583(18) 0
F41 0.190(7) 0.148(6) 0.264(9) 0.108(6) 0.186(7) 0.099(5)
F42 0.132(5) 0.363(12) 0.063(3) -0.048(5) 0.066(4) -0.131(7)
F43 0.226(9) 0.113(5) 0.088(4) 0.041(4) -0.003(5) 0.001(5)
Cl1 0.090(4) 0.118(4) 0.164(6) -0.054(4) 0.069(4) -0.036(3)
Cl2 0.133(6) 0.159(6) 0.170(7) -0.020(5) 0.084(5) -0.029(5)
C300 0.074(13) 0.121(18) 0.100(16) -0.004(13) 0.020(12) -0.020(12)

loop_
_atom_type_symbol
_atom_type_description
_atom_type_scat_dispersion_real
_atom_type_scat_dispersion_imag
_atom_type_scat_source
C C 0.0033 0.0016 'International Tables Vol C Tables 4.2.6.8 and 6.1.1.4'
F F 0.0171 0.0103 'International Tables Vol C Tables 4.2.6.8 and 6.1.1.4'
P P 0.1023 0.0942 'International Tables Vol C Tables 4.2.6.8 and 6.1.1.4'
Fe Fe 0.3463 0.8444 'International Tables Vol C Tables 4.2.6.8 and 6.1.1.4'
Ru Ru -1.2594 0.8363 'International Tables Vol C Tables 4.2.6.8 and 6.1.1.4'
Cl Cl 0.1484 0.1585 'International Tables Vol C Tables 4.2.6.8 and 6.1.1.4'
H H 0 0 'International Tables Vol C Tables 4.2.6.8 and 6.1.1.4'

loop_
_exptl_crystal_face_index_h
_exptl_crystal_face_index_k
_exptl_crystal_face_index_l
_exptl_crystal_face_perp_dist
19 0 1 0.25
-1 0 0 0.35
-1 -19 0 0.3
4 -3 -1 0.4
5 4 -1 0.35
0 1 0 0.3
-4 -3 1 0.32
-6 5 2 0.31
10 -2 1 0.2
5 -1 -5 0.45
-5 1 0 0.25
-5 1 6 0.45
1 -3 0 0.3
-5 17 -1 0.27
-8 -9 10 0.35
9 8 -10 0.35

loop_
_geom_angle_atom_site_label_1
_geom_angle_atom_site_label_2
_geom_angle_atom_site_label_3
_geom_angle
_geom_angle_site_symmetry_1
_geom_angle_site_symmetry_3
C45 Ru1 C46 38.2(2) . .
C45 Ru1 C47 64.41(19) . .
C46 Ru1 C47 38.52(18) . .
C45 Ru1 C49 38.55(18) . .
C46 Ru1 C49 63.96(18) . .
C47 Ru1 C49 63.9(2) . .
C45 Ru1 C48 64.08(19) . .
C46 Ru1 C48 63.94(17) . .
C47 Ru1 C48 38.21(19) . .
C49 Ru1 C48 37.8(2) . .
C45 Ru1 C42 147.8(2) . .
C46 Ru1 C42 170.3(2) . .
C47 Ru1 C42 132.12(19) . .
C49 Ru1 C42 116.57(18) . .
C48 Ru1 C42 110.05(18) . .
C45 Ru1 C43 175.0(2) . .
C46 Ru1 C43 136.9(2) . .
C47 Ru1 C43 111.1(2) . .
C49 Ru1 C43 142.48(19) . .
C48 Ru1 C43 114.0(2) . .
C42 Ru1 C43 36.8(2) . .
C45 Ru1 C41 118.4(2) . .
C46 Ru1 C41 152.1(2) . .
C47 Ru1 C41 164.55(18) . .
C49 Ru1 C41 107.95(19) . .
C48 Ru1 C41 127.38(19) . .
C42 Ru1 C41 37.5(2) . .
C43 Ru1 C41 66.6(2) . .
C45 Ru1 C44 140.59(18) . .
C46 Ru1 C44 111.00(19) . .
C47 Ru1 C44 108.41(19) . .
C49 Ru1 C44 172.3(2) . .
C48 Ru1 C44 135.3(2) . .
C42 Ru1 C44 67.32(18) . .
C43 Ru1 C44 37.34(18) . .
C41 Ru1 C44 79.24(19) . .
C45 Ru1 C40 104.65(18) . .
C46 Ru1 C40 121.31(17) . .
C47 Ru1 C40 158.20(18) . .
C49 Ru1 C40 120.3(2) . .
C48 Ru1 C40 156.2(2) . .
C42 Ru1 C40 67.41(18) . .
C43 Ru1 C40 78.87(18) . .
C41 Ru1 C40 37.04(17) . .
C44 Ru1 C40 67.12(18) . .
C45 Ru1 C39 113.60(17) . .
C46 Ru1 C39 104.78(16) . .
C47 Ru1 C39 127.16(18) . .
C49 Ru1 C39 147.80(19) . .
C48 Ru1 C39 165.35(19) . .
C42 Ru1 C39 79.72(16) . .
C43 Ru1 C39 67.01(17) . .
C41 Ru1 C39 67.02(17) . .
C44 Ru1 C39 37.25(17) . .
C40 Ru1 C39 37.26(17) . .
C37 Fe2 C30 93.60(18) . .
C37 Fe2 C31 85.78(19) . .
C30 Fe2 C31 39.54(19) . .
C37 Fe2 C29 131.80(19) . .
C30 Fe2 C29 39.82(17) . .
C31 Fe2 C29 65.45(17) . .
C37 Fe2 C28 151.08(19) . .
C30 Fe2 C28 66.41(18) . .
C31 Fe2 C28 65.45(18) . .
C29 Fe2 C28 38.70(18) . .
C37 Fe2 C27 114.16(19) . .
C30 Fe2 C27 66.04(18) . .
C31 Fe2 C27 38.37(19) . .
C29 Fe2 C27 65.41(18) . .
C28 Fe2 C27 39.62(18) . .
C37 Fe2 P1 86.75(14) . .
C30 Fe2 P1 108.02(14) . .
C31 Fe2 P1 145.86(15) . .
C29 Fe2 P1 96.15(13) . .
C28 Fe2 P1 118.48(14) . .
C27 Fe2 P1 158.08(13) . .
C37 Fe2 P2 88.69(13) . .
C30 Fe2 P2 166.16(14) . .
C31 Fe2 P2 127.29(14) . .
C29 Fe2 P2 139.49(14) . .
C28 Fe2 P2 106.03(14) . .
C27 Fe2 P2 100.60(13) . .
P1 Fe2 P2 85.72(5) . .
C15 P1 C21 101.5(2) . .
C15 P1 C2 105.3(2) . .
C21 P1 C2 100.1(2) . .
C15 P1 Fe2 118.19(15) . .
C21 P1 Fe2 122.98(16) . .
C2 P1 Fe2 106.24(16) . .
C9 P2 C3 98.9(2) . .
C9 P2 C1 102.6(2) . .
C3 P2 C1 102.6(2) . .
C9 P2 Fe2 121.29(15) . .
C3 P2 Fe2 119.40(16) . .
C1 P2 Fe2 109.36(16) . .
C2 C1 P2 111.2(3) . .
C1 C2 P1 107.2(3) . .
C4 C3 C8 118.2(4) . .
C4 C3 P2 121.4(4) . .
C8 C3 P2 120.4(4) . .
C3 C4 C5 121.2(5) . .
C6 C5 C4 119.3(6) . .
C7 C6 C5 120.4(5) . .
C6 C7 C8 119.9(6) . .
C7 C8 C3 121.0(5) . .
C14 C9 C10 118.6(5) . .
C14 C9 P2 122.4(4) . .
C10 C9 P2 118.8(4) . .
C11 C10 C9 120.4(5) . .
C12 C11 C10 120.7(6) . .
C11 C12 C13 119.6(6) . .
C12 C13 C14 121.0(6) . .
C9 C14 C13 119.7(6) . .
C16 C15 C20 117.9(4) . .
C16 C15 P1 121.7(4) . .
C20 C15 P1 120.2(4) . .
C17 C16 C15 121.4(5) . .
C18 C17 C16 119.7(5) . .
C17 C18 C19 119.8(5) . .
C20 C19 C18 120.5(5) . .
C19 C20 C15 120.6(5) . .
C22 C21 C26 118.2(4) . .
C22 C21 P1 121.6(4) . .
C26 C21 P1 120.2(4) . .
C21 C22 C23 121.4(5) . .
C24 C23 C22 119.7(6) . .
C25 C24 C23 119.7(5) . .
C24 C25 C26 120.9(6) . .
C25 C26 C21 120.1(5) . .
C31 C27 C28 107.7(4) . .
C31 C27 C32 126.3(5) . .
C28 C27 C32 125.0(5) . .
C31 C27 Fe2 70.3(3) . .
C28 C27 Fe2 69.8(3) . .
C32 C27 Fe2 134.4(3) . .
C29 C28 C27 107.6(4) . .
C29 C28 C33 127.8(4) . .
C27 C28 C33 123.5(5) . .
C29 C28 Fe2 70.6(3) . .
C27 C28 Fe2 70.6(3) . .
C33 C28 Fe2 133.5(3) . .
C28 C29 C30 108.5(4) . .
C28 C29 C34 125.8(4) . .
C30 C29 C34 125.2(5) . .
C28 C29 Fe2 70.7(3) . .
C30 C29 Fe2 68.7(2) . .
C34 C29 Fe2 132.8(3) . .
C31 C30 C29 106.8(4) . .
C31 C30 C35 126.2(4) . .
C29 C30 C35 126.6(4) . .
C31 C30 Fe2 71.5(3) . .
C29 C30 Fe2 71.5(2) . .
C35 C30 Fe2 127.0(3) . .
C27 C31 C30 109.2(4) . .
C27 C31 C36 126.0(5) . .
C30 C31 C36 124.5(5) . .
C27 C31 Fe2 71.4(3) . .
C30 C31 Fe2 68.9(3) . .
C36 C31 Fe2 130.4(3) . .
C38 C37 Fe2 172.0(4) . .
C37 C38 C39 172.9(5) . .
C38 C39 C44 120.8(4) . .
C38 C39 C40 121.9(4) . .
C44 C39 C40 117.2(4) . .
C38 C39 Ru1 130.9(3) . .
C44 C39 Ru1 69.2(2) . .
C40 C39 Ru1 69.2(3) . .
C41 C40 C39 121.3(5) . .
C41 C40 Ru1 71.3(3) . .
C39 C40 Ru1 73.5(3) . .
C40 C41 C42 120.4(5) . .
C40 C41 Ru1 71.6(3) . .
C42 C41 Ru1 71.0(3) . .
C43 C42 C41 119.2(4) . .
C43 C42 Ru1 71.8(3) . .
C41 C42 Ru1 71.5(3) . .
C42 C43 C44 121.3(5) . .
C42 C43 Ru1 71.4(3) . .
C44 C43 Ru1 71.5(3) . .
C43 C44 C39 120.5(5) . .
C43 C44 Ru1 71.2(3) . .
C39 C44 Ru1 73.5(3) . .
C46 C45 C49 107.8(5) . .
C46 C45 C50 125.6(5) . .
C49 C45 C50 126.5(5) . .
C46 C45 Ru1 71.1(3) . .
C49 C45 Ru1 71.6(3) . .
C50 C45 Ru1 125.2(3) . .
C45 C46 C47 108.3(4) . .
C45 C46 C51 126.0(5) . .
C47 C46 C51 125.6(5) . .
C45 C46 Ru1 70.7(3) . .
C47 C46 Ru1 70.9(3) . .
C51 C46 Ru1 124.0(3) . .
C48 C47 C46 107.6(5) . .
C48 C47 C52 125.0(5) . .
C46 C47 C52 127.3(5) . .
C48 C47 Ru1 71.6(3) . .
C46 C47 Ru1 70.5(3) . .
C52 C47 Ru1 126.5(4) . .
C49 C48 C47 108.3(4) . .
C49 C48 C53 126.1(5) . .
C47 C48 C53 125.6(6) . .
C49 C48 Ru1 70.9(3) . .
C47 C48 Ru1 70.2(3) . .
C53 C48 Ru1 126.4(4) . .
C48 C49 C45 108.0(5) . .
C48 C49 C54 126.7(5) . .
C45 C49 C54 125.2(6) . .
C48 C49 Ru1 71.2(3) . .
C45 C49 Ru1 69.8(3) . .
C54 C49 Ru1 127.4(4) . .
F32 P3 F32 99.2(9) 2_655 .
F32 P3 F31 174.3(5) 2_655 2_655
F32 P3 F31 85.0(5) . 2_655
F32 P3 F31 85.0(5) 2_655 .
F32 P3 F31 174.3(5) . .
F31 P3 F31 91.0(7) 2_655 .
F32 P3 F33 91.3(4) 2_655 2_655
F32 P3 F33 88.1(4) . 2_655
F31 P3 F33 92.7(3) 2_655 2_655
F31 P3 F33 88.0(3) . 2_655
F32 P3 F33 88.1(4) 2_655 .
F32 P3 F33 91.3(4) . .
F31 P3 F33 88.0(3) 2_655 .
F31 P3 F33 92.7(3) . .
F33 P3 F33 179.1(6) 2_655 .
F43 P4 F43 95.5(6) . 2_656
F43 P4 F41 84.8(4) . 2_656
F43 P4 F41 177.4(5) 2_656 2_656
F43 P4 F41 177.4(5) . .
F43 P4 F41 84.8(4) 2_656 .
F41 P4 F41 95.2(7) 2_656 .
F43 P4 F42 94.0(5) . 2_656
F43 P4 F42 91.9(5) 2_656 2_656
F41 P4 F42 85.5(4) 2_656 2_656
F41 P4 F42 88.6(3) . 2_656
F43 P4 F42 91.9(5) . .
F43 P4 F42 94.0(5) 2_656 .
F41 P4 F42 88.6(3) 2_656 .
F41 P4 F42 85.5(4) . .
F42 P4 F42 171.3(8) 2_656 .
C300 Cl1 Cl1 170.1(9) . 5_557
Cl1 C300 Cl2 119.6(13) . .

loop_
_geom_bond_atom_site_label_1
_geom_bond_atom_site_label_2
_geom_bond_distance
_geom_bond_site_symmetry_2
Ru1 C45 2.165(5) .
Ru1 C46 2.171(5) .
Ru1 C47 2.176(5) .
Ru1 C49 2.189(5) .
Ru1 C48 2.193(5) .
Ru1 C42 2.204(5) .
Ru1 C43 2.209(5) .
Ru1 C41 2.209(5) .
Ru1 C44 2.213(5) .
Ru1 C40 2.213(5) .
Ru1 C39 2.270(4) .
Fe2 C37 1.889(5) .
Fe2 C30 2.096(4) .
Fe2 C31 2.130(5) .
Fe2 C29 2.134(4) .
Fe2 C28 2.134(5) .
Fe2 C27 2.145(5) .
Fe2 P1 2.1779(13) .
Fe2 P2 2.1870(13) .
P1 C15 1.833(5) .
P1 C21 1.838(4) .
P1 C2 1.850(4) .
P2 C9 1.846(5) .
P2 C3 1.846(5) .
P2 C1 1.868(5) .
C1 C2 1.526(7) .
C3 C4 1.379(7) .
C3 C8 1.396(7) .
C4 C5 1.398(7) .
C5 C6 1.382(9) .
C6 C7 1.371(9) .
C7 C8 1.385(7) .
C9 C14 1.385(7) .
C9 C10 1.399(7) .
C10 C11 1.387(8) .
C11 C12 1.364(10) .
C12 C13 1.367(11) .
C13 C14 1.403(8) .
C15 C16 1.393(7) .
C15 C20 1.399(7) .
C16 C17 1.383(7) .
C17 C18 1.382(8) .
C18 C19 1.382(8) .
C19 C20 1.380(8) .
C21 C22 1.370(7) .
C21 C26 1.410(7) .
C22 C23 1.395(7) .
C23 C24 1.379(9) .
C24 C25 1.370(9) .
C25 C26 1.380(7) .
C27 C31 1.405(7) .
C27 C28 1.450(7) .
C27 C32 1.498(7) .
C28 C29 1.414(7) .
C28 C33 1.509(7) .
C29 C30 1.441(6) .
C29 C34 1.507(6) .
C30 C31 1.430(7) .
C30 C35 1.502(7) .
C31 C36 1.502(7) .
C37 C38 1.230(6) .
C38 C39 1.424(6) .
C39 C44 1.433(7) .
C39 C40 1.433(7) .
C40 C41 1.405(7) .
C41 C42 1.419(8) .
C42 C43 1.393(8) .
C43 C44 1.416(7) .
C45 C46 1.420(7) .
C45 C49 1.438(7) .
C45 C50 1.493(7) .
C46 C47 1.434(7) .
C46 C51 1.498(6) .
C47 C48 1.430(7) .
C47 C52 1.503(8) .
C48 C49 1.421(8) .
C48 C53 1.501(7) .
C49 C54 1.507(8) .
P3 F32 1.505(6) 2_655
P3 F32 1.505(6) .
P3 F31 1.556(6) 2_655
P3 F31 1.556(6) .
P3 F33 1.577(5) 2_655
P3 F33 1.577(5) .
P4 F43 1.498(6) .
P4 F43 1.498(6) 2_656
P4 F41 1.565(6) 2_656
P4 F41 1.565(6) .
P4 F42 1.572(6) 2_656
P4 F42 1.572(6) .
Cl1 C300 1.64(2) .
Cl1 Cl1 1.829(15) 5_557
Cl2 C300 1.65(2) .
